data_4061782
_journal_name_full Organometallics
_journal_paper_doi 10.1021/om050664n
_journal_year 2005
_chemical_formula_moiety 'C49 H45 Cl N O9 P Ru '
_chemical_formula_sum 'C49 H45 Cl N O9 P Ru'
_chemical_formula_weight 959.39
_space_group_IT_number 14
_symmetry_cell_setting monoclinic
_symmetry_space_group_name_Hall '-P 2yn'
_symmetry_space_group_name_H-M 'P 1 21/n 1'
_cell_angle_alpha 90
_cell_angle_beta 93.164(2)
_cell_angle_gamma 90
_cell_formula_units_Z 4
_cell_length_a 13.2604(4)
_cell_length_b 23.9503(9)
_cell_length_c 13.5294(5)
_cell_measurement_temperature 173.1
_cell_volume 4290.3(3)
_exptl_crystal_density_diffrn 1.485
_cod_original_sg_symbol_H-M 'P 21/n'
_cod_original_formula_sum 'C49 H45 Cl N O9 P Ru '
_cod_database_code 4061782

loop_
_symmetry_equiv_pos_site_id
_symmetry_equiv_pos_as_xyz
1 +X,+Y,+Z
2 1/2-X,1/2+Y,1/2-Z
3 -X,-Y,-Z
4 1/2+X,1/2-Y,1/2+Z

loop_
_atom_site_label
_atom_site_type_symbol
_atom_site_fract_x
_atom_site_fract_y
_atom_site_fract_z
_atom_site_U_iso_or_equiv
_atom_site_adp_type
_atom_site_occupancy
_atom_site_symmetry_multiplicity
_atom_site_calc_flag
_atom_site_refinement_flags
_atom_site_disorder_assembly
_atom_site_disorder_group
Ru(1) Ru -0.08905(2) 0.215050(10) 0.29696(2) 0.01590(7) Uani 1.00 1 d . . .
Cl(1) Cl 0.4253(2) -0.03012(11) 0.0663(2) 0.0590(9) Uani 0.50 1 d P . .
Cl(2) Cl 0.3137(3) 0.0076(2) 0.4687(3) 0.137(2) Uani 0.50 1 d P . .
P(1) P 0.04235(6) 0.16160(4) 0.25833(7) 0.0164(2) Uani 1.00 1 d . . .
O(1) O -0.2262(2) 0.26801(9) 0.3020(2) 0.0247(7) Uani 1.00 1 d . . .
O(2) O -0.0075(2) 0.13493(11) 0.5360(2) 0.0317(8) Uani 1.00 1 d . . .
O(3) O -0.0255(2) 0.22321(11) 0.5877(2) 0.0322(8) Uani 1.00 1 d . . .
O(4) O -0.3382(2) 0.18891(11) 0.3651(2) 0.0296(8) Uani 1.00 1 d . . .
O(5) O -0.3075(2) 0.09720(11) 0.3548(2) 0.0336(8) Uani 1.00 1 d . . .
O(6) O 0.0192(2) 0.33148(10) 0.0903(2) 0.0304(8) Uani 1.00 1 d . . .
O(7) O 0.1369(2) 0.29197(10) 0.1938(2) 0.0248(7) Uani 1.00 1 d . . .
O(8) O -0.1239(2) 0.34038(10) 0.4203(2) 0.0359(9) Uani 1.00 1 d . . .
O(9) O 0.0310(2) 0.32951(11) 0.4936(2) 0.0377(9) Uani 1.00 1 d . . .
N(1) N -0.1587(2) 0.17260(11) 0.1665(2) 0.0174(8) Uani 1.00 1 d . . .
C(1) C -0.0049(2) 0.0901(1) 0.2669(3) 0.0163(9) Uani 1.00 1 d . . .
C(2) C 0.0347(2) 0.0496(1) 0.3342(3) 0.0210(10) Uani 1.00 1 d . . .
C(3) C -0.0146(3) 0.0008(2) 0.3472(3) 0.0245(11) Uani 1.00 1 d . . .
C(4) C -0.1080(3) -0.0106(1) 0.2960(3) 0.0212(10) Uani 1.00 1 d . . .
C(5) C -0.1632(3) -0.0600(2) 0.3143(3) 0.0304(12) Uani 1.00 1 d . . .
C(6) C -0.2533(3) -0.0700(2) 0.2663(3) 0.0329(12) Uani 1.00 1 d . . .
C(7) C -0.2935(3) -0.0316(2) 0.1961(3) 0.0295(12) Uani 1.00 1 d . . .
C(8) C -0.2432(2) 0.0164(1) 0.1766(3) 0.0227(10) Uani 1.00 1 d . . .
C(9) C -0.1480(2) 0.0286(1) 0.2248(3) 0.0181(10) Uani 1.00 1 d . . .
C(10) C -0.0943(2) 0.07959(13) 0.2103(3) 0.0160(9) Uani 1.00 1 d . . .
C(11) C -0.1365(2) 0.1211(1) 0.1358(3) 0.0172(10) Uani 1.00 1 d . . .
C(12) C -0.1504(2) 0.1054(1) 0.0342(3) 0.0191(10) Uani 1.00 1 d . . .
C(13) C -0.1107(2) 0.0551(2) -0.0041(3) 0.0232(10) Uani 1.00 1 d . . .
C(14) C -0.1176(3) 0.0446(2) -0.1032(3) 0.0302(12) Uani 1.00 1 d . . .
C(15) C -0.1673(3) 0.0819(2) -0.1693(3) 0.0373(13) Uani 1.00 1 d . . .
C(16) C -0.2068(3) 0.1299(2) -0.1349(3) 0.0352(12) Uani 1.00 1 d . . .
C(17) C -0.1978(3) 0.1435(2) -0.0337(3) 0.0226(10) Uani 1.00 1 d . . .
C(18) C -0.2298(3) 0.1950(2) 0.0040(3) 0.0252(11) Uani 1.00 1 d . . .
C(19) C -0.2075(2) 0.2083(2) 0.1001(3) 0.0215(10) Uani 1.00 1 d . . .
C(20) C 0.1696(2) 0.1661(1) 0.3186(3) 0.0187(10) Uani 1.00 1 d . . .
C(21) C 0.1882(3) 0.1539(1) 0.4187(3) 0.0238(10) Uani 1.00 1 d . . .
C(22) C 0.2841(3) 0.1595(2) 0.4635(3) 0.0316(12) Uani 1.00 1 d . . .
C(23) C 0.3626(3) 0.1787(2) 0.4107(3) 0.0332(12) Uani 1.00 1 d . . .
C(24) C 0.3451(3) 0.1924(2) 0.3120(3) 0.0315(12) Uani 1.00 1 d . . .
C(25) C 0.2499(3) 0.1857(2) 0.2660(3) 0.0260(11) Uani 1.00 1 d . . .
C(26) C 0.0735(2) 0.1585(1) 0.1269(3) 0.0164(9) Uani 1.00 1 d . . .
C(27) C 0.1332(2) 0.1139(1) 0.0975(3) 0.0233(11) Uani 1.00 1 d . . .
C(28) C 0.1552(3) 0.1070(2) 0.0005(3) 0.0301(12) Uani 1.00 1 d . . .
C(29) C 0.1181(3) 0.1442(2) -0.0705(3) 0.0307(12) Uani 1.00 1 d . . .
C(30) C 0.0595(3) 0.1886(2) -0.0433(3) 0.0277(11) Uani 1.00 1 d . . .
C(31) C 0.0372(2) 0.1953(1) 0.0547(3) 0.0202(10) Uani 1.00 1 d . . .
C(32) C 0.0481(3) 0.2118(2) 0.6670(3) 0.049(1) Uani 1.00 1 d . . .
C(33) C -0.0457(3) 0.1806(2) 0.5246(3) 0.0219(10) Uani 1.00 1 d . . .
C(34) C -0.1215(2) 0.1968(1) 0.4467(3) 0.0196(10) Uani 1.00 1 d . . .
C(35) C -0.1682(2) 0.1533(1) 0.3873(3) 0.0204(10) Uani 1.00 1 d . . .
C(36) C -0.2778(3) 0.1500(2) 0.3683(3) 0.0244(11) Uani 1.00 1 d . . .
C(37) C -0.4152(3) 0.0881(2) 0.3425(3) 0.044(1) Uani 1.00 1 d . . .
C(38) C 0.2086(3) 0.3053(2) 0.1210(3) 0.0376(13) Uani 1.00 1 d . . .
C(39) C 0.0405(3) 0.3074(1) 0.1678(3) 0.0226(10) Uani 1.00 1 d . . .
C(40) C -0.0321(2) 0.2930(1) 0.2411(3) 0.0194(10) Uani 1.00 1 d . . .
C(41) C 0.0010(2) 0.2839(2) 0.3447(2) 0.0195(9) Uani 1.00 1 d . . .
C(42) C -0.0391(3) 0.3201(2) 0.4207(3) 0.0253(11) Uani 1.00 1 d . . .
C(43) C -0.0027(4) 0.3615(2) 0.5756(3) 0.070(2) Uani 1.00 1 d . . .
C(44) C 0.4067(4) -0.0172(2) 0.1736(6) 0.086(2) Uani 1.00 1 d . . .
C(45) C 0.3552(4) 0.0277(2) 0.2001(5) 0.075(2) Uani 1.00 1 d . . .
C(46) C 0.3297(4) 0.0379(2) 0.2974(6) 0.085(3) Uani 1.00 1 d . . .
C(47) C 0.3605(5) 0.0005(3) 0.3706(6) 0.087(3) Uani 1.00 1 d . . .
C(48) C 0.4125(4) -0.0451(2) 0.3480(6) 0.088(3) Uani 1.00 1 d . . .
C(49) C 0.4365(4) -0.0539(2) 0.2517(6) 0.076(2) Uani 1.00 1 d . . .
H(1) H 0.0967 0.0568 0.3705 0.025 Uiso 1.00 1 c R . .
H(2) H 0.0139 -0.0263 0.3916 0.029 Uiso 1.00 1 c R . .
H(3) H -0.1361 -0.0862 0.3613 0.036 Uiso 1.00 1 c R . .
H(4) H -0.2896 -0.1032 0.2795 0.040 Uiso 1.00 1 c R . .
H(5) H -0.3566 -0.0390 0.1619 0.036 Uiso 1.00 1 c R . .
H(6) H -0.2719 0.0422 0.1297 0.027 Uiso 1.00 1 c R . .
H(7) H -0.0790 0.0289 0.0401 0.027 Uiso 1.00 1 c R . .
H(8) H -0.0880 0.0117 -0.1278 0.036 Uiso 1.00 1 c R . .
H(9) H -0.1738 0.0733 -0.2379 0.044 Uiso 1.00 1 c R . .
H(10) H -0.2409 0.1550 -0.1798 0.042 Uiso 1.00 1 c R . .
H(11) H -0.2672 0.2201 -0.0381 0.030 Uiso 1.00 1 c R . .
H(12) H -0.2262 0.2441 0.1231 0.026 Uiso 1.00 1 c R . .
H(13) H 0.1342 0.1416 0.4567 0.028 Uiso 1.00 1 c R . .
H(14) H 0.2959 0.1500 0.5313 0.037 Uiso 1.00 1 c R . .
H(15) H 0.4282 0.1827 0.4419 0.039 Uiso 1.00 1 c R . .
H(16) H 0.3988 0.2063 0.2753 0.038 Uiso 1.00 1 c R . .
H(17) H 0.2387 0.1947 0.1978 0.031 Uiso 1.00 1 c R . .
H(18) H 0.1588 0.0882 0.1461 0.028 Uiso 1.00 1 c R . .
H(19) H 0.1959 0.0765 -0.0181 0.036 Uiso 1.00 1 c R . .
H(20) H 0.1333 0.1395 -0.1378 0.037 Uiso 1.00 1 c R . .
H(21) H 0.0338 0.2142 -0.0920 0.033 Uiso 1.00 1 c R . .
H(22) H -0.0033 0.2258 0.0734 0.024 Uiso 1.00 1 c R . .
H(23) H -0.1706 0.2214 0.4708 0.024 Uiso 1.00 1 c R . .
H(24) H -0.1353 0.1182 0.3944 0.024 Uiso 1.00 1 c R . .
H(25) H 0.0153 0.1975 0.7223 0.058 Uiso 1.00 1 c R . .
H(26) H 0.0829 0.2453 0.6855 0.058 Uiso 1.00 1 c R . .
H(27) H 0.0950 0.1850 0.6455 0.058 Uiso 1.00 1 c R . .
H(28) H -0.4423 0.0823 0.4053 0.054 Uiso 1.00 1 c R . .
H(29) H -0.4283 0.0563 0.3019 0.054 Uiso 1.00 1 c R . .
H(30) H -0.4459 0.1200 0.3120 0.054 Uiso 1.00 1 c R . .
H(31) H 0.2135 0.2748 0.0766 0.046 Uiso 1.00 1 c R . .
H(32) H 0.2728 0.3121 0.1534 0.046 Uiso 1.00 1 c R . .
H(33) H 0.1869 0.3376 0.0852 0.046 Uiso 1.00 1 c R . .
H(34) H -0.0846 0.3200 0.2384 0.023 Uiso 1.00 1 c R . .
H(35) H 0.0710 0.2757 0.3543 0.023 Uiso 1.00 1 c R . .
H(36) H 0.0086 0.4001 0.5637 0.085 Uiso 1.00 1 c R . .
H(37) H 0.0339 0.3505 0.6347 0.084 Uiso 1.00 1 c R . .
H(38) H -0.0728 0.3553 0.5824 0.084 Uiso 1.00 1 c R . .
H(39) H -0.2073 0.3062 0.2985 0.031 Uiso 1.00 1 c R . .
H(40) H -0.2579 0.2614 0.3621 0.031 Uiso 1.00 1 c R . .
H(41) H 0.3353 0.0537 0.1498 0.089 Uiso 1.00 1 c R . .
H(42) H 0.2922 0.0701 0.3139 0.103 Uiso 1.00 1 c R . .
H(43) H 0.4325 -0.0708 0.3988 0.106 Uiso 1.00 1 c R . .
H(44) H 0.4750 -0.0858 0.2359 0.091 Uiso 1.00 1 c R . .

loop_
_atom_site_aniso_label
_atom_site_aniso_U_11
_atom_site_aniso_U_22
_atom_site_aniso_U_33
_atom_site_aniso_U_12
_atom_site_aniso_U_13
_atom_site_aniso_U_23
Ru(1) 0.01470(13) 0.0188(1) 0.01419(13) 0.0028(1) 0.00031(10) 0.0000(2)
Cl(1) 0.063(2) 0.064(2) 0.050(2) -0.0013(13) 0.005(1) -0.006(1)
Cl(2) 0.186(4) 0.124(3) 0.100(3) 0.051(3) 0.003(3) 0.026(3)
P(1) 0.0155(5) 0.0186(5) 0.0150(5) 0.0016(4) -0.0008(4) 0.0002(4)
O(1) 0.0226(12) 0.025(2) 0.027(2) 0.0078(11) 0.0063(11) 0.0031(12)
O(2) 0.034(2) 0.034(2) 0.026(2) 0.0064(13) -0.0036(12) 0.0045(13)
O(3) 0.030(1) 0.041(2) 0.024(2) 0.0039(13) -0.0094(12) -0.006(1)
O(4) 0.0176(13) 0.037(2) 0.034(2) 0.0043(12) 0.0035(12) 0.0016(13)
O(5) 0.020(1) 0.033(2) 0.048(2) -0.0058(12) 0.0024(13) -0.008(1)
O(6) 0.040(2) 0.030(2) 0.021(2) -0.0028(13) -0.0028(13) 0.0070(13)
O(7) 0.0205(12) 0.034(2) 0.020(1) -0.0014(12) 0.0050(10) 0.0022(13)
O(8) 0.030(2) 0.034(2) 0.044(2) 0.0103(13) 0.0081(13) -0.014(1)
O(9) 0.043(2) 0.046(2) 0.024(2) 0.001(1) -0.0009(13) -0.018(1)
N(1) 0.014(1) 0.021(2) 0.017(2) 0.0014(13) 0.0006(12) 0.0021(13)
C(1) 0.015(2) 0.020(2) 0.015(2) 0.003(2) 0.002(1) -0.002(2)
C(2) 0.019(2) 0.022(2) 0.021(2) 0.004(2) -0.003(2) -0.001(2)
C(3) 0.034(2) 0.020(2) 0.020(2) 0.005(2) -0.000(2) 0.004(2)
C(4) 0.027(2) 0.017(2) 0.020(2) 0.002(2) 0.003(2) 0.001(2)
C(5) 0.040(2) 0.021(2) 0.030(2) -0.004(2) 0.001(2) 0.006(2)
C(6) 0.038(2) 0.025(2) 0.036(3) -0.013(2) 0.006(2) 0.002(2)
C(7) 0.023(2) 0.034(2) 0.032(3) -0.007(2) 0.004(2) -0.005(2)
C(8) 0.023(2) 0.021(2) 0.024(2) 0.000(2) 0.001(2) 0.000(2)
C(9) 0.022(2) 0.016(2) 0.017(2) 0.001(2) 0.003(2) -0.002(2)
C(10) 0.015(2) 0.017(2) 0.016(2) 0.004(2) 0.002(1) -0.001(2)
C(11) 0.010(2) 0.022(2) 0.020(2) -0.002(2) -0.001(2) 0.003(2)
C(12) 0.017(2) 0.024(2) 0.016(2) -0.005(2) -0.001(2) 0.000(2)
C(13) 0.024(2) 0.022(2) 0.023(2) 0.000(2) -0.002(2) 0.001(2)
C(14) 0.038(2) 0.025(2) 0.027(2) -0.001(2) -0.000(2) -0.008(2)
C(15) 0.051(3) 0.041(3) 0.019(2) -0.002(2) -0.006(2) -0.007(2)
C(16) 0.047(3) 0.037(3) 0.020(2) -0.001(2) -0.012(2) 0.004(2)
C(17) 0.022(2) 0.024(2) 0.021(2) -0.002(2) -0.006(2) 0.001(2)
C(18) 0.024(2) 0.025(2) 0.026(2) 0.001(2) -0.008(2) 0.006(2)
C(19) 0.019(2) 0.019(2) 0.026(2) 0.003(2) -0.004(2) 0.001(2)
C(20) 0.015(2) 0.019(2) 0.021(2) 0.005(2) -0.001(2) -0.003(2)
C(21) 0.022(2) 0.026(2) 0.023(2) 0.003(2) -0.002(2) -0.005(2)
C(22) 0.035(2) 0.035(2) 0.024(2) 0.009(2) -0.010(2) -0.005(2)
C(23) 0.021(2) 0.035(3) 0.042(3) 0.005(2) -0.012(2) -0.013(2)
C(24) 0.019(2) 0.036(2) 0.039(3) -0.002(2) -0.000(2) -0.006(2)
C(25) 0.024(2) 0.030(2) 0.023(2) -0.001(2) -0.003(2) -0.001(2)
C(26) 0.016(2) 0.018(2) 0.015(2) -0.003(2) -0.001(2) -0.004(2)
C(27) 0.020(2) 0.024(2) 0.026(2) 0.002(2) 0.002(2) -0.001(2)
C(28) 0.030(2) 0.026(2) 0.035(3) 0.004(2) 0.011(2) -0.011(2)
C(29) 0.034(2) 0.041(3) 0.018(2) -0.008(2) 0.009(2) -0.009(2)
C(30) 0.030(2) 0.032(2) 0.021(2) -0.007(2) 0.001(2) 0.001(2)
C(31) 0.020(2) 0.022(2) 0.019(2) -0.004(2) 0.001(2) -0.003(2)
C(32) 0.039(2) 0.071(3) 0.034(3) 0.009(3) -0.018(2) -0.016(3)
C(33) 0.018(2) 0.030(2) 0.018(2) -0.002(2) 0.005(2) 0.000(2)
C(34) 0.013(2) 0.029(2) 0.017(2) 0.002(2) 0.005(2) 0.000(2)
C(35) 0.019(2) 0.023(2) 0.019(2) 0.002(2) 0.003(2) 0.005(2)
C(36) 0.024(2) 0.034(3) 0.016(2) -0.002(2) 0.007(2) 0.000(2)
C(37) 0.023(2) 0.047(3) 0.063(3) -0.012(2) 0.001(2) -0.001(3)
C(38) 0.030(2) 0.055(3) 0.029(3) -0.006(2) 0.012(2) 0.001(2)
C(39) 0.026(2) 0.019(2) 0.022(2) -0.004(2) -0.004(2) -0.007(2)
C(40) 0.019(2) 0.016(2) 0.023(2) 0.005(2) 0.001(2) -0.002(2)
C(41) 0.017(2) 0.021(2) 0.020(2) 0.003(2) 0.001(1) -0.000(2)
C(42) 0.032(2) 0.019(2) 0.025(2) -0.002(2) 0.004(2) 0.000(2)
C(43) 0.091(4) 0.084(4) 0.037(3) 0.001(3) 0.005(3) -0.038(3)
C(44) 0.039(3) 0.032(3) 0.185(8) 0.001(3) -0.005(4) 0.008(4)
C(45) 0.042(3) 0.062(4) 0.119(6) -0.004(3) -0.009(4) 0.015(4)
C(46) 0.051(4) 0.046(4) 0.159(7) 0.006(3) 0.014(4) 0.006(5)
C(47) 0.080(4) 0.051(4) 0.134(7) 0.001(3) 0.050(4) -0.005(4)
C(48) 0.073(4) 0.046(4) 0.145(7) 0.008(3) 0.018(5) 0.006(4)
C(49) 0.061(4) 0.038(4) 0.129(6) 0.000(3) 0.005(4) -0.003(4)

loop_
_geom_bond_atom_site_label_1
_geom_bond_atom_site_label_2
_geom_bond_distance
_geom_bond_publ_flag
_geom_bond_site_symmetry_1
_geom_bond_site_symmetry_2
Ru(1) P(1) 2.2469(9) ? . .
Ru(1) O(1) 2.222(2) ? . .
Ru(1) N(1) 2.196(3) ? . .
Ru(1) C(34) 2.140(3) ? . .
Ru(1) C(35) 2.219(3) ? . .
Ru(1) C(40) 2.167(3) ? . .
Ru(1) C(41) 2.115(3) ? . .
Cl(1) C(44) 1.517(8) ? . .
Cl(2) C(47) 1.505(9) ? . .
P(1) C(1) 1.830(3) ? . .
P(1) C(20) 1.837(3) ? . .
P(1) C(26) 1.849(4) ? . .
O(2) C(33) 1.212(5) ? . .
O(3) C(32) 1.436(4) ? . .
O(3) C(33) 1.348(4) ? . .
O(4) C(36) 1.227(4) ? . .
O(5) C(36) 1.334(5) ? . .
O(5) C(37) 1.445(4) ? . .
O(6) C(39) 1.216(4) ? . .
O(7) C(38) 1.441(4) ? . .
O(7) C(39) 1.358(4) ? . .
O(8) C(42) 1.224(4) ? . .
O(9) C(42) 1.337(4) ? . .
O(9) C(43) 1.440(5) ? . .
N(1) C(11) 1.340(4) ? . .
N(1) C(19) 1.376(4) ? . .
C(1) C(2) 1.411(5) ? . .
C(1) C(10) 1.398(4) ? . .
C(2) C(3) 1.355(5) ? . .
C(3) C(4) 1.411(5) ? . .
C(4) C(5) 1.421(5) ? . .
C(4) C(9) 1.427(5) ? . .
C(5) C(6) 1.350(5) ? . .
C(6) C(7) 1.407(5) ? . .
C(7) C(8) 1.360(5) ? . .
C(8) C(9) 1.419(5) ? . .
C(9) C(10) 1.432(5) ? . .
C(10) C(11) 1.501(5) ? . .
C(11) C(12) 1.427(5) ? . .
C(12) C(13) 1.424(5) ? . .
C(12) C(17) 1.416(5) ? . .
C(13) C(14) 1.361(5) ? . .
C(14) C(15) 1.404(5) ? . .
C(15) C(16) 1.356(6) ? . .
C(16) C(17) 1.407(5) ? . .
C(17) C(18) 1.409(5) ? . .
C(18) C(19) 1.355(5) ? . .
C(20) C(21) 1.394(5) ? . .
C(20) C(25) 1.395(5) ? . .
C(21) C(22) 1.385(5) ? . .
C(22) C(23) 1.374(5) ? . .
C(23) C(24) 1.382(6) ? . .
C(24) C(25) 1.386(5) ? . .
C(25) C(20) 1.395(5) ? . .
C(25) C(24) 1.386(5) ? . .
C(26) C(27) 1.400(5) ? . .
C(26) C(31) 1.382(5) ? . .
C(27) C(28) 1.370(5) ? . .
C(28) C(29) 1.382(5) ? . .
C(29) C(30) 1.378(5) ? . .
C(30) C(31) 1.384(5) ? . .
C(33) C(34) 1.467(5) ? . .
C(34) C(35) 1.435(5) ? . .
C(35) C(36) 1.465(5) ? . .
C(39) C(40) 1.461(5) ? . .
C(40) C(41) 1.461(5) ? . .
C(41) C(42) 1.468(5) ? . .
C(44) C(45) 1.334(8) ? . .
C(44) C(49) 1.41(1) ? . .
C(45) C(46) 1.40(1) ? . .
C(46) C(47) 1.38(1) ? . .
C(47) C(48) 1.335(9) ? . .
C(48) C(49) 1.38(1) ? . .
O(1) H(39) 0.9500 ? . .
O(1) H(40) 0.9500 ? . .
C(2) H(1) 0.9501 ? . .
C(3) H(2) 0.9500 ? . .
C(5) H(3) 0.9499 ? . .
C(6) H(4) 0.9501 ? . .
C(7) H(5) 0.9500 ? . .
C(8) H(6) 0.9499 ? . .
C(13) H(7) 0.9499 ? . .
C(14) H(8) 0.9500 ? . .
C(15) H(9) 0.9501 ? . .
C(16) H(10) 0.9501 ? . .
C(18) H(11) 0.9500 ? . .
C(19) H(12) 0.9500 ? . .
C(21) H(13) 0.9500 ? . .
C(22) H(14) 0.9500 ? . .
C(23) H(15) 0.9500 ? . .
C(24) H(16) 0.9500 ? . .
C(25) H(17) 0.9500 ? . .
C(27) H(18) 0.9500 ? . .
C(28) H(19) 0.9501 ? . .
C(29) H(20) 0.9500 ? . .
C(30) H(21) 0.9500 ? . .
C(31) H(22) 0.9501 ? . .
C(32) H(25) 0.9499 ? . .
C(32) H(26) 0.9500 ? . .
C(32) H(27) 0.9500 ? . .
C(34) H(23) 0.9499 ? . .
C(35) H(24) 0.9500 ? . .
C(37) H(28) 0.9500 ? . .
C(37) H(29) 0.9500 ? . .
C(37) H(30) 0.9500 ? . .
C(38) H(31) 0.9500 ? . .
C(38) H(32) 0.9500 ? . .
C(38) H(33) 0.9500 ? . .
C(40) H(34) 0.9500 ? . .
C(41) H(35) 0.9501 ? . .
C(43) H(36) 0.9500 ? . .
C(43) H(37) 0.9500 ? . .
C(43) H(38) 0.9500 ? . .
C(45) H(41) 0.9500 ? . .
C(46) H(42) 0.9499 ? . .
C(48) H(43) 0.9500 ? . .
C(49) H(44) 0.9501 ? . .
H(17) C(25) 0.9500 ? . .
H(29) C(37) 0.9500 ? . .
